data_7201657
loop_
_publ_author_name
'Wood, Peter A.'
'Forgan, Ross S.'
'Lennie, Alistair R.'
'Parsons, Simon'
'Pidcock, Elna'
'Tasker, Peter A.'
'Warren, John E.'

_publ_section_title
;
 The effect of pressure and substituents on the size of
 pseudo-macrocyclic cavities in salicylaldoxime ligands
;
_journal_issue 2
_journal_name_full CrystEngComm
_journal_page_first 239
_journal_paper_doi 10.1039/b712397c
_journal_volume 10
_journal_year 2008
_chemical_formula_moiety 'C11 H15 N1 O2'
_chemical_formula_sum 'C11 H15 N O2'
_chemical_formula_weight 193.25
_chemical_name_common 3-tButylsalicylaldoxime
_chemical_name_systematic 3-tButylsalicylaldoxime
_space_group_IT_number 15
_symmetry_cell_setting monoclinic
_symmetry_space_group_name_Hall '-I 2ya'
_symmetry_space_group_name_H-M 'I 1 2/a 1'
_atom_sites_solution_hydrogens geom
_atom_sites_solution_primary direct
_audit_creation_date 06-12-18
_audit_creation_method CRYSTALS_ver_12.84
_cell_angle_alpha 90
_cell_angle_beta 95.817(10)
_cell_angle_gamma 90
_cell_formula_units_Z 8
_cell_length_a 14.101(3)
_cell_length_b 6.2699(6)
_cell_length_c 18.158(3)
_cell_measurement_reflns_used 1320
_cell_measurement_temperature 298
_cell_measurement_theta_max 15
_cell_measurement_theta_min 2
_cell_volume 1597.1(5)
_computing_cell_refinement 'SAINT (Siemens ,1995)'
_computing_data_collection 'SMART (Siemens, 1993)'
_computing_data_reduction 'SAINT (Siemens ,1995)'
_computing_molecular_graphics 'CAMERON (Watkin et al., 1996)'
_computing_publication_material 'CRYSTALS (Betteridge et al., 2003)'
_computing_structure_refinement 'CRYSTALS (Betteridge et al., 2003)'
_computing_structure_solution 'Model taken from 10kbar structure'
_diffrn_ambient_pressure 6200000
_diffrn_ambient_temperature 298
_diffrn_measured_fraction_theta_full 0.539
_diffrn_measured_fraction_theta_max 0.483
_diffrn_measurement_device_type 'Bruker-Nonius Apex II CCD'
_diffrn_measurement_method '\f & \w scans'
_diffrn_radiation_monochromator silicon
_diffrn_radiation_type synchrotron
_diffrn_radiation_wavelength 0.48690
_diffrn_reflns_av_R_equivalents 0.110
_diffrn_reflns_limit_h_max 13
_diffrn_reflns_limit_h_min -13
_diffrn_reflns_limit_k_max 7
_diffrn_reflns_limit_k_min -7
_diffrn_reflns_limit_l_max 21
_diffrn_reflns_limit_l_min -21
_diffrn_reflns_number 7429
_diffrn_reflns_theta_full 13.656
_diffrn_reflns_theta_max 17.735
_diffrn_reflns_theta_min 2.356
_diffrn_standards_number 0
_exptl_absorpt_coefficient_mu 0.110
_exptl_absorpt_correction_T_max 0.99
_exptl_absorpt_correction_T_min 0.29
_exptl_absorpt_correction_type multi-scan
_exptl_absorpt_process_details 'SADABS (Siemens, 1996)'
_exptl_crystal_colour colourless
_exptl_crystal_density_diffrn 1.607
_exptl_crystal_description block
_exptl_crystal_F_000 832
_exptl_crystal_recrystallization_method 'Recrystallisation by evaporation of hexane/chloroform solution'
_exptl_crystal_size_max 0.20
_exptl_crystal_size_mid 0.20
_exptl_crystal_size_min 0.12
_refine_diff_density_max 0.16
_refine_diff_density_min -0.17
_refine_ls_extinction_coef 640(110)
_refine_ls_extinction_method 'Larson (1970), Equation 22'
_refine_ls_goodness_of_fit_ref 0.9538
_refine_ls_hydrogen_treatment mixed
_refine_ls_matrix_type full
_refine_ls_number_parameters 134
_refine_ls_number_reflns 790
_refine_ls_number_restraints 38
_refine_ls_R_factor_all 0.0896
_refine_ls_R_factor_gt 0.0531
_refine_ls_shift/su_max 0.000072
_refine_ls_structure_factor_coef Fsqd
_refine_ls_weighting_details
;
Method, part 1, Chebychev polynomial, (Watkin, 1994, Prince, 1982)
[weight] = 1.0/[A~0~*T~0~(x)+A~1~*T~1~(x) ... +A~n-1~]*T~n-1~(x)]
where A~i~ are the Chebychev coefficients listed below and x= Fcalc/Fmax
Method = Robust Weighting (Prince, 1982)
W = [weight] * [1-(deltaF/6*sigmaF)^2^]^2^
A~i~ are:
74.7 111. 63.4 21.4 5.21
;
_refine_ls_weighting_scheme calc
_refine_ls_wR_factor_all 0.1634
_refine_ls_wR_factor_gt 0.1303
_refine_ls_wR_factor_ref 0.1634
_reflns_limit_h_max 13
_reflns_limit_h_min -8
_reflns_limit_k_max 7
_reflns_limit_k_min 0
_reflns_limit_l_max 21
_reflns_limit_l_min 0
_reflns_number_gt 510
_reflns_number_total 791
_reflns_threshold_expression I>2.0\s(I)
_oxford_diffrn_Wilson_B_factor 0.00
_oxford_diffrn_Wilson_scale 0.00
_oxford_refine_ls_scale 0.701(8)
_cod_data_source_file B712397C.txt
_cod_data_source_block tBu62kbar
_cod_depositor_comments
;
The following automatic conversions were performed:
'_symmetry_cell_setting' value 'Monoclinic' changed to 'monoclinic'
according to '/home/saulius/struct/CIF-dictionaries/cif_core.dic'
dictionary named 'cif_core.dic' version 2.4.1 from 2010-06-29.

Automatic conversion script
Id: cif_fix_enum 1527 2010-12-29 10:47:43Z saulius 
;
_cod_original_cell_volume 1597.1(4)
_cod_original_sg_symbol_H-M 'I 2/a'
_cod_original_formula_sum 'C11 H15 N1 O2'
_cod_database_code 7201657

loop_
_symmetry_equiv_pos_as_xyz
x,y,z
-x,-y,-z
x+1/2,y+1/2,z+1/2
-x+1/2,-y+1/2,-z+1/2
-x+1/2,y,-z
x+1/2,-y,z
-x+1,y+1/2,-z+1/2
x+1,-y+1/2,z+1/2

loop_
_atom_site_label
_atom_site_type_symbol
_atom_site_fract_x
_atom_site_fract_y
_atom_site_fract_z
_atom_site_U_iso_or_equiv
_atom_site_occupancy
_atom_site_adp_type
_atom_site_refinement_flags_posn
_atom_site_refinement_flags_adp
_atom_site_refinement_flags_occupancy
_atom_site_disorder_assembly
_atom_site_disorder_group
_atom_site_attached_hydrogens
O1 O 0.0827(4) 0.3413(5) 0.2997(2) 0.0324 1.0000 Uani D U . . . .
N2 N 0.1462(5) 0.4255(5) 0.2526(3) 0.0249 1.0000 Uani D U . . . .
C3 C 0.1194(5) 0.6127(6) 0.2300(3) 0.0224 1.0000 Uani . U . . . .
C4 C 0.1731(5) 0.7320(6) 0.1798(3) 0.0208 1.0000 Uani . U . . . .
C5 C 0.2536(5) 0.6526(6) 0.1529(3) 0.0205 1.0000 Uani D U . . . .
O5 O 0.2828(4) 0.4517(4) 0.1719(2) 0.0302 1.0000 Uani D U . . . .
C6 C 0.3066(6) 0.7705(6) 0.1058(3) 0.0216 1.0000 Uani . U . . . .
C61 C 0.3923(6) 0.6823(6) 0.0755(3) 0.0270 1.0000 Uani . U . . . .
C62 C 0.4692(5) 0.6053(7) 0.1358(3) 0.0324 1.0000 Uani . U . . . .
C63 C 0.3639(6) 0.4994(8) 0.0233(3) 0.0376 1.0000 Uani . U . . . .
C64 C 0.4421(7) 0.8546(8) 0.0350(4) 0.0401 1.0000 Uani . U . . . .
C7 C 0.2700(6) 0.9775(6) 0.0878(3) 0.0225 1.0000 Uani . U . . . .
C8 C 0.1880(5) 1.0567(6) 0.1146(3) 0.0237 1.0000 Uani . U . . . .
C9 C 0.1411(5) 0.9368(6) 0.1602(3) 0.0224 1.0000 Uani . U . . . .
H1 H 0.113(2) 0.242(7) 0.323(2) 0.0494 1.0000 Uiso D . . . . .
H3 H 0.0641 0.6741 0.2463 0.0264 1.0000 Uiso R . . . . .
H5 H 0.247(3) 0.398(5) 0.204(3) 0.0451 1.0000 Uiso D . . . . .
H621 H 0.5082 0.4971 0.1167 0.0480 1.0000 Uiso R . . . . .
H622 H 0.5094 0.7252 0.1540 0.0480 1.0000 Uiso R . . . . .
H623 H 0.4391 0.5462 0.1772 0.0481 1.0000 Uiso R . . . . .
H631 H 0.4212 0.4406 0.0069 0.0564 1.0000 Uiso R . . . . .
H632 H 0.3230 0.5513 -0.0189 0.0557 1.0000 Uiso R . . . . .
H633 H 0.3309 0.3899 0.0485 0.0558 1.0000 Uiso R . . . . .
H641 H 0.5010 0.8017 0.0199 0.0610 1.0000 Uiso R . . . . .
H642 H 0.4533 0.9788 0.0661 0.0609 1.0000 Uiso R . . . . .
H643 H 0.4018 0.8930 -0.0089 0.0607 1.0000 Uiso R . . . . .
H7 H 0.3016 1.0641 0.0561 0.0270 1.0000 Uiso R . . . . .
H8 H 0.1665 1.1945 0.1001 0.0281 1.0000 Uiso R . . . . .
H9 H 0.0870 0.9860 0.1785 0.0261 1.0000 Uiso R . . . . .

loop_
_atom_site_aniso_label
_atom_site_aniso_U_11
_atom_site_aniso_U_22
_atom_site_aniso_U_33
_atom_site_aniso_U_23
_atom_site_aniso_U_13
_atom_site_aniso_U_12
O1 0.038(5) 0.0251(16) 0.034(3) 0.0068(14) 0.002(3) -0.0024(18)
N2 0.030(5) 0.0207(15) 0.023(2) -0.0015(15) -0.002(3) -0.002(2)
C3 0.024(4) 0.0203(16) 0.022(2) -0.0047(14) 0.001(2) 0.0003(19)
C4 0.019(4) 0.0193(16) 0.022(2) -0.0030(13) -0.005(2) -0.0040(16)
C5 0.029(4) 0.0144(15) 0.018(2) -0.0016(13) -0.002(2) 0.0031(17)
O5 0.040(5) 0.0152(13) 0.035(3) 0.0035(12) 0.001(3) 0.0057(15)
C6 0.024(4) 0.0204(16) 0.019(3) 0.0009(13) -0.005(2) -0.0005(16)
C61 0.032(4) 0.0265(19) 0.022(3) 0.0052(15) 0.001(2) 0.0060(19)
C62 0.035(6) 0.033(2) 0.028(3) 0.0056(18) -0.003(4) 0.003(2)
C63 0.025(8) 0.052(3) 0.035(4) -0.016(2) 0.002(5) 0.007(3)
C64 0.038(5) 0.045(2) 0.039(4) 0.019(2) 0.011(3) 0.009(3)
C7 0.027(5) 0.0207(17) 0.019(3) 0.0043(15) 0.001(3) 0.0003(19)
C8 0.022(5) 0.0190(19) 0.028(3) -0.0013(14) -0.006(3) 0.0030(18)
C9 0.020(4) 0.0232(17) 0.023(3) -0.0045(15) -0.002(3) 0.0050(19)

loop_
_atom_type_symbol
_atom_type_scat_dispersion_real
_atom_type_scat_dispersion_imag
_atom_type_scat_Cromer_Mann_a1
_atom_type_scat_Cromer_Mann_b1
_atom_type_scat_Cromer_Mann_a2
_atom_type_scat_Cromer_Mann_b2
_atom_type_scat_Cromer_Mann_a3
_atom_type_scat_Cromer_Mann_b3
_atom_type_scat_Cromer_Mann_a4
_atom_type_scat_Cromer_Mann_b4
_atom_type_scat_Cromer_Mann_c
_atom_type_scat_source
C 0.0000 0.0010 2.3100 20.8439 1.0200 10.2075 1.5886 0.5687 0.8650 51.6512 0.2156 'International Tables Vol C 4.2.6.8 and 6.1.1.4'
H 0.0000 0.0000 0.4930 10.5109 0.3229 26.1257 0.1402 3.1424 0.0408 57.7998 0.0030 'International Tables Vol C 4.2.6.8 and 6.1.1.4'
N 0.0010 0.0020 12.2126 0.0057 3.1322 9.8933 2.0125 28.9975 1.1663 0.5826 -11.5290 'International Tables Vol C 4.2.6.8 and 6.1.1.4'
O 0.0030 0.0040 3.0485 13.2771 2.2868 5.7011 1.5463 0.3239 0.8670 32.9089 0.2508 'International Tables Vol C 4.2.6.8 and 6.1.1.4'

loop_
_geom_angle_atom_site_label_1
_geom_angle_site_symmetry_1
_geom_angle_atom_site_label_2
_geom_angle_site_symmetry_2
_geom_angle_atom_site_label_3
_geom_angle_site_symmetry_3
_geom_angle
_geom_angle_publ_flag
N2 . O1 . H1 . 104.7(10) no
O1 . N2 . C3 . 110.7(7) yes
N2 . C3 . C4 . 121.0(7) yes
N2 . C3 . H3 . 119.8 no
C4 . C3 . H3 . 119.2 no
C3 . C4 . C5 . 122.6(4) yes
C3 . C4 . C9 . 117.3(7) yes
C5 . C4 . C9 . 120.1(7) yes
C4 . C5 . O5 . 119.1(7) yes
C4 . C5 . C6 . 122.4(4) yes
O5 . C5 . C6 . 118.5(7) yes
C5 . O5 . H5 . 110.1(10) no
C5 . C6 . C61 . 122.2(4) yes
C5 . C6 . C7 . 114.8(8) yes
C61 . C6 . C7 . 123.0(7) yes
C6 . C61 . C62 . 113.3(6) yes
C6 . C61 . C63 . 109.9(6) yes
C62 . C61 . C63 . 109.3(4) yes
C6 . C61 . C64 . 110.4(5) yes
C62 . C61 . C64 . 103.9(6) yes
C63 . C61 . C64 . 109.9(6) yes
C61 . C62 . H621 . 110.6 no
C61 . C62 . H622 . 110.0 no
H621 . C62 . H622 . 109.4 no
C61 . C62 . H623 . 109.8 no
H621 . C62 . H623 . 108.7 no
H622 . C62 . H623 . 108.3 no
C61 . C63 . H631 . 107.9 no
C61 . C63 . H632 . 109.9 no
H631 . C63 . H632 . 109.6 no
C61 . C63 . H633 . 110.5 no
H631 . C63 . H633 . 109.4 no
H632 . C63 . H633 . 109.6 no
C61 . C64 . H641 . 110.4 no
C61 . C64 . H642 . 110.2 no
H641 . C64 . H642 . 110.5 no
C61 . C64 . H643 . 108.4 no
H641 . C64 . H643 . 107.9 no
H642 . C64 . H643 . 109.4 no
C6 . C7 . C8 . 122.7(8) yes
C6 . C7 . H7 . 119.1 no
C8 . C7 . H7 . 118.2 no
C7 . C8 . C9 . 119.7(5) yes
C7 . C8 . H8 . 118.9 no
C9 . C8 . H8 . 121.5 no
C4 . C9 . C8 . 120.5(8) yes
C4 . C9 . H9 . 118.5 no
C8 . C9 . H9 . 121.0 no

loop_
_geom_bond_atom_site_label_1
_geom_bond_site_symmetry_1
_geom_bond_atom_site_label_2
_geom_bond_site_symmetry_2
_geom_bond_distance
_geom_bond_publ_flag
O1 . N2 . 1.403(9) yes
O1 . H1 . 0.84(4) no
N2 . C3 . 1.288(5) yes
C3 . C4 . 1.450(11) yes
C3 . H3 . 0.943 no
C4 . C5 . 1.373(12) yes
C4 . C9 . 1.395(6) yes
C5 . O5 . 1.358(4) yes
C5 . C6 . 1.402(12) yes
O5 . H5 . 0.88(4) no
C6 . C61 . 1.484(13) yes
C6 . C7 . 1.422(6) yes
C61 . C62 . 1.538(6) yes
C61 . C63 . 1.516(6) yes
C61 . C64 . 1.520(11) yes
C62 . H621 . 0.961 no
C62 . H622 . 0.979 no
C62 . H623 . 0.973 no
C63 . H631 . 0.962 no
C63 . H632 . 0.968 no
C63 . H633 . 0.969 no
C64 . H641 . 0.959 no
C64 . H642 . 0.966 no
C64 . H643 . 0.961 no
C7 . C8 . 1.392(12) yes
C7 . H7 . 0.936 no
C8 . C9 . 1.341(11) yes
C8 . H8 . 0.944 no
C9 . H9 . 0.917 no

loop_
_cod_related_entry_id
_cod_related_entry_database
_cod_related_entry_code
1 ChemSpider 21195659
